data_2232323
loop_
_publ_author_name
'Zhang, Da-Tong'
'Huo, Ling-Yan'

_publ_section_title
;
 2-Chloro-5-methyl-3-nitropyridine
;
_journal_coeditor_code HG5113
_journal_issue 11
_journal_name_full 'Acta Crystallographica Section E'
_journal_page_first o3134
_journal_paper_doi 10.1107/S160053681104400X
_journal_volume 67
_journal_year 2011
_chemical_formula_iupac 'C6 H5 Cl N2 O2'
_chemical_formula_moiety 'C6 H5 Cl N2 O2'
_chemical_formula_sum 'C6 H5 Cl N2 O2'
_chemical_formula_weight 172.57
_chemical_name_systematic
;
2-Chloro-5-methyl-3-nitropyridine
;
_space_group_IT_number 33
_symmetry_cell_setting orthorhombic
_symmetry_space_group_name_Hall 'P 2c -2n'
_symmetry_space_group_name_H-M 'P n a 21'
_atom_sites_solution_hydrogens geom
_atom_sites_solution_primary direct
_atom_sites_solution_secondary difmap
_audit_creation_method SHELXL-97
_cell_angle_alpha 90.00
_cell_angle_beta 90.00
_cell_angle_gamma 90.00
_cell_formula_units_Z 8
_cell_length_a 21.435(6)
_cell_length_b 8.151(2)
_cell_length_c 8.494(2)
_cell_measurement_reflns_used 1564
_cell_measurement_temperature 298(2)
_cell_measurement_theta_max 22.03
_cell_measurement_theta_min 2.27
_cell_volume 1484.0(7)
_computing_cell_refinement 'SAINT (Bruker, 1999)'
_computing_data_collection 'SMART (Bruker, 1998)'
_computing_data_reduction 'SAINT (Bruker, 1999)'
_computing_molecular_graphics 'SHELXTL (Sheldrick, 2008)'
_computing_publication_material 'SHELXTL (Sheldrick, 2008)'
_computing_structure_refinement 'SHELXL97 (Sheldrick, 2008)'
_computing_structure_solution 'SHELXS97 (Sheldrick, 2008)'
_diffrn_ambient_temperature 298(2)
_diffrn_measured_fraction_theta_full 0.999
_diffrn_measured_fraction_theta_max 0.999
_diffrn_measurement_device_type 'Bruker SMART CCD area-detector'
_diffrn_measurement_method '\f and \w'
_diffrn_radiation_monochromator graphite
_diffrn_radiation_source 'fine-focus sealed tube'
_diffrn_radiation_type MoK\a
_diffrn_radiation_wavelength 0.71073
_diffrn_reflns_av_R_equivalents 0.0226
_diffrn_reflns_av_sigmaI/netI 0.0239
_diffrn_reflns_limit_h_max 25
_diffrn_reflns_limit_h_min -25
_diffrn_reflns_limit_k_max 9
_diffrn_reflns_limit_k_min -9
_diffrn_reflns_limit_l_max 6
_diffrn_reflns_limit_l_min -10
_diffrn_reflns_number 7071
_diffrn_reflns_theta_full 25.01
_diffrn_reflns_theta_max 25.01
_diffrn_reflns_theta_min 1.90
_diffrn_standards_decay_% 0
_diffrn_standards_number 0
_exptl_absorpt_coefficient_mu 0.461
_exptl_absorpt_correction_type none
_exptl_crystal_colour colorless
_exptl_crystal_density_diffrn 1.545
_exptl_crystal_density_method 'not measured'
_exptl_crystal_description block
_exptl_crystal_F_000 704
_exptl_crystal_size_max 0.38
_exptl_crystal_size_mid 0.24
_exptl_crystal_size_min 0.21
_refine_diff_density_max 0.204
_refine_diff_density_min -0.133
_refine_ls_abs_structure_details 'Flack (1983), 139 Friedel pairs'
_refine_ls_abs_structure_Flack -0.08(8)
_refine_ls_extinction_method none
_refine_ls_goodness_of_fit_ref 1.055
_refine_ls_hydrogen_treatment constr
_refine_ls_matrix_type full
_refine_ls_number_parameters 201
_refine_ls_number_reflns 2134
_refine_ls_number_restraints 1
_refine_ls_restrained_S_all 1.054
_refine_ls_R_factor_all 0.0480
_refine_ls_R_factor_gt 0.0366
_refine_ls_shift/su_max 0.001
_refine_ls_shift/su_mean 0.000
_refine_ls_structure_factor_coef Fsqd
_refine_ls_weighting_details 'calc w=1/[\s^2^(Fo^2^)+(0.0538P)^2^] where P=(Fo^2^+2Fc^2^)/3'
_refine_ls_weighting_scheme calc
_refine_ls_wR_factor_gt 0.0869
_refine_ls_wR_factor_ref 0.0934
_reflns_number_gt 1749
_reflns_number_total 2134
_reflns_threshold_expression I>2\s(I)
_cod_data_source_file hg5113.cif
_cod_data_source_block I
_cod_database_code 2232323
_cod_database_fobs_code 2232323

loop_
_symmetry_equiv_pos_as_xyz
'x, y, z'
'-x, -y, z+1/2'
'x+1/2, -y+1/2, z'
'-x+1/2, y+1/2, z+1/2'

loop_
_atom_site_type_symbol
_atom_site_label
_atom_site_fract_x
_atom_site_fract_y
_atom_site_fract_z
_atom_site_U_iso_or_equiv
_atom_site_adp_type
_atom_site_calc_flag
_atom_site_refinement_flags
_atom_site_occupancy
_atom_site_symmetry_multiplicity
Cl Cl1 0.64412(4) 0.34108(9) 0.69639(8) 0.0705(3) Uani d . 1 1
Cl Cl2 0.64313(4) 0.85811(9) 0.70504(10) 0.0812(3) Uani d . 1 1
O O1 0.50283(10) 0.0831(3) 0.5349(5) 0.1076(10) Uani d . 1 1
O O2 0.51384(10) 0.3414(3) 0.5424(4) 0.0821(7) Uani d . 1 1
O O3 0.48112(10) 0.7214(3) 0.4606(4) 0.0982(9) Uani d . 1 1
O O4 0.52431(11) 0.6869(3) 0.6857(4) 0.0952(8) Uani d . 1 1
N N1 0.70207(10) 0.2297(3) 0.4520(3) 0.0583(6) Uani d . 1 1
N N2 0.53214(10) 0.2046(3) 0.5159(3) 0.0572(6) Uani d . 1 1
N N3 0.69533(11) 0.7387(3) 0.4591(3) 0.0640(6) Uani d . 1 1
N N4 0.52614(12) 0.7020(3) 0.5437(4) 0.0652(7) Uani d . 1 1
C C1 0.64679(12) 0.2463(3) 0.5147(3) 0.0462(6) Uani d . 1 1
C C2 0.59406(10) 0.1857(3) 0.4440(3) 0.0404(6) Uani d . 1 1
C C3 0.59813(12) 0.1067(3) 0.3021(3) 0.0443(6) Uani d . 1 1
H H3B 0.5626 0.0632 0.2549 0.053 Uiso calc R 1 1
C C4 0.65528(11) 0.0926(3) 0.2303(3) 0.0467(7) Uani d . 1 1
C C5 0.70548(13) 0.1550(3) 0.3124(4) 0.0591(7) Uani d . 1 1
H H5A 0.7447 0.1443 0.2670 0.071 Uiso calc R 1 1
C C6 0.66285(14) 0.0156(4) 0.0719(4) 0.0673(8) Uani d . 1 1
H H6A 0.6313 -0.0665 0.0572 0.101 Uiso calc R 1 1
H H6B 0.7033 -0.0343 0.0647 0.101 Uiso calc R 1 1
H H6C 0.6588 0.0982 -0.0081 0.101 Uiso calc R 1 1
C C7 0.64127(13) 0.7526(3) 0.5297(3) 0.0513(7) Uani d . 1 1
C C8 0.58714(12) 0.6920(3) 0.4649(3) 0.0479(7) Uani d . 1 1
C C9 0.58893(12) 0.6180(3) 0.3199(3) 0.0482(7) Uani d . 1 1
H H9A 0.5525 0.5788 0.2740 0.058 Uiso calc R 1 1
C C10 0.64506(11) 0.6021(3) 0.2429(3) 0.0500(8) Uani d . 1 1
C C11 0.69626(13) 0.6619(4) 0.3200(4) 0.0634(8) Uani d . 1 1
H H11A 0.7349 0.6480 0.2717 0.076 Uiso calc R 1 1
C C12 0.65035(14) 0.5240(4) 0.0832(4) 0.0687(8) Uani d . 1 1
H H12A 0.6920 0.4835 0.0684 0.103 Uiso calc R 1 1
H H12B 0.6411 0.6040 0.0035 0.103 Uiso calc R 1 1
H H12C 0.6213 0.4347 0.0755 0.103 Uiso calc R 1 1

loop_
_atom_site_aniso_label
_atom_site_aniso_U_11
_atom_site_aniso_U_22
_atom_site_aniso_U_33
_atom_site_aniso_U_12
_atom_site_aniso_U_13
_atom_site_aniso_U_23
Cl1 0.0895(6) 0.0727(5) 0.0492(5) 0.0039(4) -0.0117(4) -0.0149(5)
Cl2 0.1138(7) 0.0757(6) 0.0542(6) 0.0059(4) -0.0185(5) -0.0151(6)
O1 0.0742(14) 0.0879(17) 0.161(3) -0.0239(14) 0.0468(16) 0.006(2)
O2 0.0775(14) 0.0813(15) 0.0875(18) 0.0228(11) 0.0239(14) -0.0082(13)
O3 0.0574(14) 0.118(2) 0.119(3) 0.0116(14) -0.0001(14) -0.0181(17)
O4 0.1076(19) 0.1013(18) 0.0766(19) 0.0100(14) 0.0405(16) -0.0110(17)
N1 0.0416(12) 0.0721(15) 0.0613(17) -0.0080(11) -0.0047(12) -0.0035(13)
N2 0.0503(13) 0.0667(16) 0.0547(16) 0.0012(12) 0.0115(12) 0.0037(13)
N3 0.0563(14) 0.0801(16) 0.0555(16) -0.0106(12) -0.0083(14) -0.0021(14)
N4 0.0648(18) 0.0604(16) 0.071(2) 0.0057(13) 0.0145(16) -0.0095(15)
C1 0.0549(15) 0.0421(13) 0.0415(16) 0.0006(11) -0.0035(13) 0.0015(12)
C2 0.0403(13) 0.0406(13) 0.0404(16) 0.0003(10) 0.0005(11) 0.0043(11)
C3 0.0434(14) 0.0413(13) 0.0483(16) -0.0016(10) -0.0047(13) 0.0013(12)
C4 0.0477(14) 0.0492(13) 0.0433(19) 0.0028(11) 0.0002(13) 0.0040(12)
C5 0.0425(14) 0.0787(19) 0.0563(19) 0.0001(13) 0.0060(14) 0.0006(17)
C6 0.0776(18) 0.074(2) 0.0503(18) 0.0075(16) 0.0082(16) -0.0046(16)
C7 0.0661(17) 0.0473(15) 0.0406(16) 0.0024(12) -0.0097(14) 0.0052(12)
C8 0.0515(15) 0.0444(14) 0.0479(17) 0.0034(11) 0.0037(13) 0.0076(13)
C9 0.0498(15) 0.0443(13) 0.0505(18) -0.0049(11) -0.0076(13) 0.0049(13)
C10 0.0553(17) 0.0498(15) 0.0449(19) -0.0011(12) 0.0034(13) 0.0076(13)
C11 0.0455(15) 0.084(2) 0.061(2) -0.0082(14) 0.0031(15) 0.0033(18)
C12 0.0832(19) 0.076(2) 0.0468(18) -0.0011(17) 0.0098(16) -0.0015(16)

loop_
_atom_type_symbol
_atom_type_description
_atom_type_scat_dispersion_real
_atom_type_scat_dispersion_imag
_atom_type_scat_source
C C 0.0033 0.0016 'International Tables Vol C Tables 4.2.6.8 and 6.1.1.4'
H H 0.0000 0.0000 'International Tables Vol C Tables 4.2.6.8 and 6.1.1.4'
N N 0.0061 0.0033 'International Tables Vol C Tables 4.2.6.8 and 6.1.1.4'
O O 0.0106 0.0060 'International Tables Vol C Tables 4.2.6.8 and 6.1.1.4'
Cl Cl 0.1484 0.1585 'International Tables Vol C Tables 4.2.6.8 and 6.1.1.4'

loop_
_geom_angle_atom_site_label_1
_geom_angle_atom_site_label_2
_geom_angle_atom_site_label_3
_geom_angle
C1 N1 C5 117.3(2)
O1 N2 O2 125.2(3)
O1 N2 C2 116.6(3)
O2 N2 C2 118.0(2)
C7 N3 C11 117.3(2)
O3 N4 O4 124.7(3)
O3 N4 C8 116.9(3)
O4 N4 C8 118.4(3)
N1 C1 C2 122.1(3)
N1 C1 Cl1 116.2(2)
C2 C1 Cl1 121.7(2)
C3 C2 C1 120.1(2)
C3 C2 N2 118.2(2)
C1 C2 N2 121.6(2)
C2 C3 C4 119.2(2)
C2 C3 H3B 120.4
C4 C3 H3B 120.4
C3 C4 C5 116.1(3)
C3 C4 C6 122.2(3)
C5 C4 C6 121.7(3)
N1 C5 C4 125.1(3)
N1 C5 H5A 117.5
C4 C5 H5A 117.5
C4 C6 H6A 109.5
C4 C6 H6B 109.5
H6A C6 H6B 109.5
C4 C6 H6C 109.5
H6A C6 H6C 109.5
H6B C6 H6C 109.5
N3 C7 C8 122.1(3)
N3 C7 Cl2 114.8(2)
C8 C7 Cl2 123.1(2)
C9 C8 C7 119.6(3)
C9 C8 N4 117.2(3)
C7 C8 N4 123.2(3)
C8 C9 C10 119.5(3)
C8 C9 H9A 120.2
C10 C9 H9A 120.2
C11 C10 C9 116.1(3)
C11 C10 C12 121.5(3)
C9 C10 C12 122.4(3)
N3 C11 C10 125.3(3)
N3 C11 H11A 117.3
C10 C11 H11A 117.3
C10 C12 H12A 109.5
C10 C12 H12B 109.5
H12A C12 H12B 109.5
C10 C12 H12C 109.5
H12A C12 H12C 109.5
H12B C12 H12C 109.5

loop_
_geom_bond_atom_site_label_1
_geom_bond_atom_site_label_2
_geom_bond_distance
Cl1 C1 1.727(3)
Cl2 C7 1.720(3)
O1 N2 1.184(3)
O2 N2 1.203(3)
O3 N4 1.206(4)
O4 N4 1.213(4)
N1 C1 1.306(3)
N1 C5 1.335(4)
N2 C2 1.469(3)
N3 C7 1.310(4)
N3 C11 1.338(4)
N4 C8 1.471(4)
C1 C2 1.372(3)
C2 C3 1.369(4)
C3 C4 1.373(4)
C3 H3B 0.9300
C4 C5 1.380(4)
C4 C6 1.494(4)
C5 H5A 0.9300
C6 H6A 0.9600
C6 H6B 0.9600
C6 H6C 0.9600
C7 C8 1.376(4)
C8 C9 1.372(4)
C9 C10 1.376(4)
C9 H9A 0.9300
C10 C11 1.368(4)
C10 C12 1.502(4)
C11 H11A 0.9300
C12 H12A 0.9600
C12 H12B 0.9600
C12 H12C 0.9600

loop_
_geom_hbond_atom_site_label_D
_geom_hbond_atom_site_label_H
_geom_hbond_atom_site_label_A
_geom_hbond_site_symmetry_A
_geom_hbond_distance_DH
_geom_hbond_distance_HA
_geom_hbond_distance_DA
_geom_hbond_angle_DHA
C9 H9A O2 2_664 0.93 2.51 3.243(4) 135.6

loop_
_geom_torsion_atom_site_label_1
_geom_torsion_atom_site_label_2
_geom_torsion_atom_site_label_3
_geom_torsion_atom_site_label_4
_geom_torsion
C5 N1 C1 C2 2.0(4)
C5 N1 C1 Cl1 179.2(2)
N1 C1 C2 C3 -0.9(4)
Cl1 C1 C2 C3 -177.95(19)
N1 C1 C2 N2 179.7(2)
Cl1 C1 C2 N2 2.7(3)
O1 N2 C2 C3 55.0(4)
O2 N2 C2 C3 -120.8(3)
O1 N2 C2 C1 -125.7(3)
O2 N2 C2 C1 58.5(4)
C1 C2 C3 C4 -1.5(4)
N2 C2 C3 C4 177.8(2)
C2 C3 C4 C5 2.6(4)
C2 C3 C4 C6 -176.9(2)
C1 N1 C5 C4 -0.8(4)
C3 C4 C5 N1 -1.6(4)
C6 C4 C5 N1 177.9(3)
C11 N3 C7 C8 -0.2(4)
C11 N3 C7 Cl2 -178.1(2)
N3 C7 C8 C9 -1.7(4)
Cl2 C7 C8 C9 176.00(19)
N3 C7 C8 N4 178.3(3)
Cl2 C7 C8 N4 -4.0(4)
O3 N4 C8 C9 -34.7(4)
O4 N4 C8 C9 143.8(3)
O3 N4 C8 C7 145.3(3)
O4 N4 C8 C7 -36.2(4)
C7 C8 C9 C10 1.5(4)
N4 C8 C9 C10 -178.5(2)
C8 C9 C10 C11 0.6(4)
C8 C9 C10 C12 -179.3(2)
C7 N3 C11 C10 2.5(5)
C9 C10 C11 N3 -2.7(5)
C12 C10 C11 N3 177.2(3)

loop_
_cod_related_entry_id
_cod_related_entry_database
_cod_related_entry_code
1 ChemSpider 714928
